data_7059512
loop_
_publ_author_name
'Yogesh Kumar, Gujjenahalli Ramalingaiah'
'Begum, Noor Shahina'
'Mohammed Imran, Khan'

_publ_section_title
;
 Mn-mediated oxidative radical cyclization of 2-(azidomethyl)phenyl
 isocyanides with carbazate: access to quinazoline-2-carboxylates
;
_journal_issue 17
_journal_name_full 'New Journal of Chemistry'
_journal_page_first 7001
_journal_page_last 7006
_journal_paper_doi 10.1039/D0NJ00479K
_journal_volume 44
_journal_year 2020
_chemical_formula_sum 'C11 H9 F N2 O3'
_chemical_formula_weight 236.20
_space_group_crystal_system monoclinic
_space_group_IT_number 14
_space_group_name_Hall '-P 2yn'
_space_group_name_H-M_alt 'P 1 21/n 1'
_atom_sites_solution_hydrogens geom
_audit_creation_method SHELXL-2018/3
_audit_update_record
;
2019-09-12 deposited with the CCDC.	2020-03-30 downloaded from the CCDC.
;
_cell_angle_alpha 90
_cell_angle_beta 92.803(9)
_cell_angle_gamma 90
_cell_formula_units_Z 4
_cell_length_a 10.8098(10)
_cell_length_b 3.9789(4)
_cell_length_c 24.250(2)
_cell_measurement_reflns_used 1691
_cell_measurement_temperature 296(2)
_cell_measurement_theta_max 27.3300
_cell_measurement_theta_min 4.0330
_cell_volume 1041.77(17)
_computing_structure_refinement 'SHELXL-2018/3 (Sheldrick, 2018)'
_diffrn_ambient_temperature 296(2)
_diffrn_measured_fraction_theta_full 0.997
_diffrn_measured_fraction_theta_max 0.997
_diffrn_measurement_device_type 'Xcalibur, Eos, Nova'
_diffrn_measurement_method '\w scans'
_diffrn_radiation_type MoK\a
_diffrn_radiation_wavelength 0.71073
_diffrn_reflns_av_R_equivalents 0.0384
_diffrn_reflns_av_unetI/netI 0.0462
_diffrn_reflns_Laue_measured_fraction_full 0.997
_diffrn_reflns_Laue_measured_fraction_max 0.997
_diffrn_reflns_limit_h_max 11
_diffrn_reflns_limit_h_min -14
_diffrn_reflns_limit_k_max 5
_diffrn_reflns_limit_k_min -5
_diffrn_reflns_limit_l_max 29
_diffrn_reflns_limit_l_min -31
_diffrn_reflns_number 7364
_diffrn_reflns_point_group_measured_fraction_full 0.997
_diffrn_reflns_point_group_measured_fraction_max 0.997
_diffrn_reflns_theta_full 25.242
_diffrn_reflns_theta_max 27.482
_diffrn_reflns_theta_min 3.365
_diffrn_source 'micro-focus sealed X-ray tube'
_exptl_absorpt_coefficient_mu 0.123
_exptl_absorpt_correction_T_max 1.00000
_exptl_absorpt_correction_T_min 0.63556
_exptl_absorpt_correction_type multi-scan
_exptl_absorpt_process_details CrysAlisPro
_exptl_crystal_colour COLORLESS
_exptl_crystal_density_diffrn 1.506
_exptl_crystal_description BLOCK
_exptl_crystal_F_000 488
_refine_diff_density_max 0.179
_refine_diff_density_min -0.203
_refine_diff_density_rms 0.043
_refine_ls_extinction_method none
_refine_ls_goodness_of_fit_ref 1.070
_refine_ls_hydrogen_treatment constr
_refine_ls_matrix_type full
_refine_ls_number_parameters 154
_refine_ls_number_reflns 2374
_refine_ls_number_restraints 0
_refine_ls_restrained_S_all 1.070
_refine_ls_R_factor_all 0.0937
_refine_ls_R_factor_gt 0.0597
_refine_ls_shift/su_max 0.000
_refine_ls_shift/su_mean 0.000
_refine_ls_structure_factor_coef Fsqd
_refine_ls_weighting_details 'w=1/[\s^2^(Fo^2^)+(0.0483P)^2^+0.2753P] where P=(Fo^2^+2Fc^2^)/3'
_refine_ls_weighting_scheme calc
_refine_ls_wR_factor_gt 0.1263
_refine_ls_wR_factor_ref 0.1449
_reflns_Friedel_coverage 0.000
_reflns_number_gt 1575
_reflns_number_total 2374
_reflns_threshold_expression 'I > 2\s(I)'
_cod_data_source_file d0nj00479k2.cif
_cod_data_source_block shelx
_cod_depositor_comments
;Adding full bibliography for 7059512.cif.

 Adding full bibliography for 7059512.cif.
;
_cod_original_cell_volume 1041.75(17)
_cod_original_sg_symbol_H-M 'P 21/n'
_cod_database_code 7059512
_shelx_shelxl_version_number 2018/3
_shelx_space_group_comment
;
The symmetry employed for this shelxl refinement is uniquely defined
by the following loop, which should always be used as a source of
symmetry information in preference to the above space-group names.
They are only intended as comments.
;

loop_
_space_group_symop_operation_xyz
'x, y, z'
'-x+1/2, y+1/2, -z+1/2'
'-x, -y, -z'
'x-1/2, -y-1/2, z-1/2'

loop_
_atom_site_label
_atom_site_type_symbol
_atom_site_fract_x
_atom_site_fract_y
_atom_site_fract_z
_atom_site_U_iso_or_equiv
_atom_site_adp_type
_atom_site_occupancy
_atom_site_site_symmetry_order
_atom_site_calc_flag
_atom_site_refinement_flags_posn
_atom_site_refinement_flags_adp
_atom_site_refinement_flags_occupancy
_atom_site_disorder_assembly
_atom_site_disorder_group
C1 C 1.7534(2) 1.0763(8) 0.16896(11) 0.0665(8) Uani 1 1 d . . . . .
H1A H 1.809003 1.020890 0.140666 0.100 Uiso 1 1 calc R U . . .
H1B H 1.748071 1.316133 0.172451 0.100 Uiso 1 1 calc R U . . .
H1C H 1.783646 0.981448 0.203437 0.100 Uiso 1 1 calc R U . . .
C2 C 1.3542(2) 0.2239(7) -0.02624(9) 0.0613(7) Uani 1 1 d . . . . .
H2A H 1.432043 0.213497 -0.043603 0.092 Uiso 1 1 calc R U . . .
H2B H 1.322311 0.000598 -0.022079 0.092 Uiso 1 1 calc R U . . .
H2C H 1.296520 0.354295 -0.048706 0.092 Uiso 1 1 calc R U . . .
C3 C 1.0729(2) 0.5272(6) 0.12697(10) 0.0470(6) Uani 1 1 d . . . . .
H3 H 1.006180 0.561894 0.149104 0.056 Uiso 1 1 calc R U . . .
C4 C 1.19291(19) 0.6467(6) 0.14234(8) 0.0400(5) Uani 1 1 d . . . . .
C5 C 1.2193(2) 0.8320(6) 0.19104(9) 0.0462(6) Uani 1 1 d . . . . .
H5 H 1.154809 0.879492 0.213820 0.055 Uiso 1 1 calc R U . . .
C6 C 1.42045(19) 0.8648(6) 0.17071(8) 0.0408(5) Uani 1 1 d . . . . .
C7 C 1.06004(19) 0.3613(6) 0.07887(10) 0.0479(6) Uani 1 1 d . . . . .
C8 C 1.29348(18) 0.5894(5) 0.10880(8) 0.0368(5) Uani 1 1 d . . . . .
C9 C 1.2723(2) 0.4145(6) 0.05768(8) 0.0409(5) Uani 1 1 d . . . . .
C10 C 1.1551(2) 0.3014(6) 0.04346(9) 0.0469(6) Uani 1 1 d . . . . .
H10 H 1.139366 0.186066 0.010504 0.056 Uiso 1 1 calc R U . . .
C11 C 1.5459(2) 0.9993(6) 0.18991(9) 0.0476(6) Uani 1 1 d . . . . .
N1 N 1.33000(17) 0.9398(5) 0.20560(7) 0.0476(5) Uani 1 1 d . . . . .
N2 N 1.40958(15) 0.7016(5) 0.12382(7) 0.0398(4) Uani 1 1 d . . . . .
O1 O 1.63190(14) 0.9413(5) 0.15441(6) 0.0554(5) Uani 1 1 d . . . . .
O2 O 1.37175(14) 0.3783(5) 0.02711(6) 0.0527(5) Uani 1 1 d . . . . .
O3 O 1.56409(16) 1.1435(6) 0.23272(8) 0.0844(7) Uani 1 1 d . . . . .
F1 F 0.94618(12) 0.2401(4) 0.06225(6) 0.0718(5) Uani 1 1 d . . . . .

loop_
_atom_site_aniso_label
_atom_site_aniso_U_11
_atom_site_aniso_U_22
_atom_site_aniso_U_33
_atom_site_aniso_U_23
_atom_site_aniso_U_13
_atom_site_aniso_U_12
C1 0.0459(15) 0.077(2) 0.0761(18) -0.0063(16) 0.0020(13) -0.0106(14)
C2 0.0719(17) 0.0673(19) 0.0454(13) -0.0165(13) 0.0106(12) -0.0094(14)
C3 0.0396(13) 0.0491(15) 0.0530(13) 0.0106(11) 0.0086(10) 0.0016(11)
C4 0.0439(12) 0.0351(13) 0.0413(11) 0.0075(10) 0.0060(9) 0.0053(10)
C5 0.0479(13) 0.0504(15) 0.0413(12) 0.0086(11) 0.0123(10) 0.0067(11)
C6 0.0441(12) 0.0405(13) 0.0379(11) 0.0039(10) 0.0023(9) 0.0038(10)
C7 0.0371(12) 0.0489(15) 0.0571(14) 0.0097(12) -0.0025(10) -0.0056(10)
C8 0.0409(12) 0.0340(12) 0.0357(10) 0.0061(9) 0.0025(9) 0.0020(9)
C9 0.0430(12) 0.0408(13) 0.0393(11) 0.0036(10) 0.0059(9) -0.0026(10)
C10 0.0512(14) 0.0446(14) 0.0443(12) 0.0004(11) -0.0018(10) -0.0037(11)
C11 0.0491(14) 0.0515(16) 0.0420(12) -0.0033(11) 0.0008(10) 0.0028(11)
N1 0.0495(11) 0.0542(13) 0.0399(10) -0.0023(9) 0.0089(9) 0.0045(10)
N2 0.0422(10) 0.0402(11) 0.0372(9) -0.0010(8) 0.0036(8) 0.0003(8)
O1 0.0429(9) 0.0706(13) 0.0528(9) -0.0084(9) 0.0037(7) -0.0054(8)
O2 0.0495(9) 0.0641(12) 0.0451(8) -0.0152(8) 0.0099(7) -0.0076(8)
O3 0.0628(12) 0.1234(19) 0.0668(12) -0.0436(13) 0.0021(9) -0.0119(12)
F1 0.0452(8) 0.0902(13) 0.0791(10) 0.0006(9) -0.0043(7) -0.0165(8)

loop_
_atom_type_symbol
_atom_type_description
_atom_type_scat_dispersion_real
_atom_type_scat_dispersion_imag
_atom_type_scat_source
C C 0.0033 0.0016 'International Tables Vol C Tables 4.2.6.8 and 6.1.1.4'
H H 0.0000 0.0000 'International Tables Vol C Tables 4.2.6.8 and 6.1.1.4'
N N 0.0061 0.0033 'International Tables Vol C Tables 4.2.6.8 and 6.1.1.4'
O O 0.0106 0.0060 'International Tables Vol C Tables 4.2.6.8 and 6.1.1.4'
F F 0.0171 0.0103 'International Tables Vol C Tables 4.2.6.8 and 6.1.1.4'

loop_
_geom_angle_atom_site_label_1
_geom_angle_atom_site_label_2
_geom_angle_atom_site_label_3
_geom_angle
_geom_angle_site_symmetry_1
_geom_angle_site_symmetry_3
_geom_angle_publ_flag
C7 C3 C4 116.7(2) . . ?
C8 C4 C5 115.99(19) . . ?
C8 C4 C3 121.2(2) . . ?
C5 C4 C3 122.8(2) . . ?
N1 C5 C4 123.0(2) . . ?
N2 C6 N1 127.8(2) . . ?
N2 C6 C11 118.98(19) . . ?
N1 C6 C11 113.17(19) . . ?
C3 C7 F1 119.0(2) . . ?
C3 C7 C10 124.9(2) . . ?
F1 C7 C10 116.1(2) . . ?
N2 C8 C4 121.26(19) . . ?
N2 C8 C9 119.79(18) . . ?
C4 C8 C9 118.94(18) . . ?
O2 C9 C10 125.5(2) . . ?
O2 C9 C8 115.59(18) . . ?
C10 C9 C8 118.9(2) . . ?
C9 C10 C7 119.3(2) . . ?
O3 C11 O1 124.1(2) . . ?
O3 C11 C6 123.1(2) . . ?
O1 C11 C6 112.85(19) . . ?
C5 N1 C6 116.02(19) . . ?
C6 N2 C8 115.87(18) . . ?
C11 O1 C1 115.90(19) . . ?
C9 O2 C2 117.96(17) . . ?

loop_
_geom_bond_atom_site_label_1
_geom_bond_atom_site_label_2
_geom_bond_distance
_geom_bond_site_symmetry_2
_geom_bond_publ_flag
C1 O1 1.446(3) . ?
C2 O2 1.436(3) . ?
C3 C7 1.341(3) . ?
C3 C4 1.415(3) . ?
C4 C8 1.408(3) . ?
C4 C5 1.410(3) . ?
C5 N1 1.303(3) . ?
C6 N2 1.310(3) . ?
C6 N1 1.357(3) . ?
C6 C11 1.510(3) . ?
C7 F1 1.364(2) . ?
C7 C10 1.391(3) . ?
C8 N2 1.365(2) . ?
C8 C9 1.430(3) . ?
C9 O2 1.343(2) . ?
C9 C10 1.372(3) . ?
C11 O3 1.194(3) . ?
C11 O1 1.318(3) . ?
